data_4349858
loop_
_publ_author_name
'Gorelova, Liudmila A.'
'Pakhomova, Anna S.'
'Aprilis, Georgios'
'Dubrovinsky, Leonid S.'
'Krivovichev, Sergey V.'

_publ_section_title
;
 Pentacoordinated silicon in the high-pressure modification of datolite,
 CaBSiO4(OH)
;
_journal_issue 7
_journal_name_full 'Inorganic Chemistry Frontiers'
_journal_page_first 1653
_journal_paper_doi 10.1039/C8QI00257F
_journal_volume 5
_journal_year 2018
_chemical_formula_sum 'B Ca H O5 Si'
_chemical_formula_weight 159.99
_space_group_crystal_system monoclinic
_space_group_IT_number 14
_space_group_name_Hall '-P 2ybc'
_space_group_name_H-M_alt 'P 1 21/c 1'
_atom_sites_solution_hydrogens difmap
_audit_creation_method SHELXL-2014/7
_audit_update_record
;
2018-03-21 deposited with the CCDC.
2018-05-04 downloaded from the CCDC.
;
_cell_angle_alpha 90
_cell_angle_beta 90.73(4)
_cell_angle_gamma 90
_cell_formula_units_Z 4
_cell_length_a 4.448(10)
_cell_length_b 6.6725(7)
_cell_length_c 9.1900(11)
_cell_measurement_reflns_used 1054
_cell_measurement_temperature 298(2)
_cell_measurement_theta_max 17.468
_cell_measurement_theta_min 1.537
_cell_volume 272.7(6)
_computing_structure_refinement 'SHELXL-2014/7 (Sheldrick, 2014)'
_diffrn_ambient_temperature 298(2)
_diffrn_measured_fraction_theta_full 0.321
_diffrn_measured_fraction_theta_max 0.192
_diffrn_measurement_device_type 'esperanto-CrysAlisPro-abstract goniometer imported esperanto images'
_diffrn_radiation_wavelength 0.2896
_diffrn_reflns_av_R_equivalents 0.0342
_diffrn_reflns_av_unetI/netI 0.0511
_diffrn_reflns_Laue_measured_fraction_full 0.321
_diffrn_reflns_Laue_measured_fraction_max 0.192
_diffrn_reflns_limit_h_max 2
_diffrn_reflns_limit_h_min -2
_diffrn_reflns_limit_k_max 13
_diffrn_reflns_limit_k_min -13
_diffrn_reflns_limit_l_max 19
_diffrn_reflns_limit_l_min -17
_diffrn_reflns_number 1054
_diffrn_reflns_point_group_measured_fraction_full 0.321
_diffrn_reflns_point_group_measured_fraction_max 0.192
_diffrn_reflns_theta_full 10.007
_diffrn_reflns_theta_max 17.468
_diffrn_reflns_theta_min 1.537
_exptl_absorpt_coefficient_mu 1.326
_exptl_crystal_colour colorless
_exptl_crystal_density_diffrn 3.896
_exptl_crystal_density_meas ?
_exptl_crystal_density_method none
_exptl_crystal_description isosymmetric
_exptl_crystal_F_000 320
_exptl_crystal_size_max 0.010
_exptl_crystal_size_mid 0.010
_exptl_crystal_size_min 0.005
_refine_diff_density_max 0.830
_refine_diff_density_min -0.680
_refine_diff_density_rms 0.156
_refine_ls_extinction_method none
_refine_ls_goodness_of_fit_ref 0.917
_refine_ls_hydrogen_treatment refall
_refine_ls_matrix_type full
_refine_ls_number_parameters 48
_refine_ls_number_reflns 489
_refine_ls_number_restraints 1
_refine_ls_restrained_S_all 0.916
_refine_ls_R_factor_all 0.0604
_refine_ls_R_factor_gt 0.0495
_refine_ls_shift/su_max 0.000
_refine_ls_shift/su_mean 0.000
_refine_ls_structure_factor_coef Fsqd
_refine_ls_weighting_details 'w=1/[\s^2^(Fo^2^)+(0.1029P)^2^] where P=(Fo^2^+2Fc^2^)/3'
_refine_ls_weighting_scheme calc
_refine_ls_wR_factor_gt 0.1224
_refine_ls_wR_factor_ref 0.1341
_reflns_Friedel_coverage 0.000
_reflns_number_gt 402
_reflns_number_total 489
_reflns_threshold_expression 'I > 2\s(I)'
_cod_data_source_file c8qi00257f2.cif
_cod_data_source_block shelx_CCDC12
_cod_depositor_comments
;
The following automatic conversions were performed:

data item '_exptl_crystal_density_meas' value 'none' was changed to
'?' -- the value is perceived as not measured.

Automatic conversion script
Id: cif_fix_values 6909 2019-04-08 15:41:33Z antanas 
;
_cod_original_sg_symbol_H-M 'P 21/c'
_cod_database_code 4349858
_shelx_shelxl_version_number 2014/7
_shelx_space_group_comment
;
The symmetry employed for this shelxl refinement is uniquely defined
by the following loop, which should always be used as a source of
symmetry information in preference to the above space-group names.
They are only intended as comments.
;

loop_
_space_group_symop_operation_xyz
'x, y, z'
'-x, y+1/2, -z+1/2'
'-x, -y, -z'
'x, -y-1/2, z-1/2'

loop_
_atom_site_label
_atom_site_type_symbol
_atom_site_fract_x
_atom_site_fract_y
_atom_site_fract_z
_atom_site_U_iso_or_equiv
_atom_site_adp_type
_atom_site_occupancy
_atom_site_site_symmetry_order
_atom_site_calc_flag
_atom_site_refinement_flags_posn
Ca1 Ca 0.0011(5) 0.62927(9) 0.18129(6) 0.0123(14) Uani 1 1 d .
Si1 Si 0.5328(7) 0.32237(13) 0.06600(9) 0.0109(18) Uani 1 1 d .
B1 B 0.594(3) 0.0579(4) -0.1512(4) 0.0058(5) Uiso 1 1 d .
O1 O 0.258(2) 0.4609(4) 0.0158(2) 0.011(2) Uani 1 1 d .
O2 O 0.729(2) 0.1766(3) -0.0372(2) 0.011(2) Uani 1 1 d .
O3 O 0.713(2) 0.3628(3) 0.2161(2) 0.011(2) Uani 1 1 d .
O4 O 0.3072(19) 0.1413(3) 0.1310(2) 0.011(2) Uani 1 1 d .
O5 O 0.2687(19) 0.0784(3) -0.1592(2) 0.011(2) Uani 1 1 d D
H H 0.17(2) 0.033(9) -0.080(6) 0.03(2) Uiso 1 1 d D

loop_
_atom_site_aniso_label
_atom_site_aniso_U_11
_atom_site_aniso_U_22
_atom_site_aniso_U_33
_atom_site_aniso_U_23
_atom_site_aniso_U_13
_atom_site_aniso_U_12
Ca1 0.023(4) 0.0090(3) 0.0047(2) -0.00024(16) -0.0025(6) -0.0010(4)
Si1 0.021(5) 0.0082(4) 0.0031(3) 0.0001(2) -0.0048(7) -0.0002(6)
O1 0.021(7) 0.0091(4) 0.0041(3) 0.0001(3) -0.0037(9) -0.0014(7)
O2 0.021(7) 0.0091(4) 0.0041(3) 0.0001(3) -0.0037(9) -0.0014(7)
O3 0.021(7) 0.0091(4) 0.0041(3) 0.0001(3) -0.0037(9) -0.0014(7)
O4 0.021(7) 0.0091(4) 0.0041(3) 0.0001(3) -0.0037(9) -0.0014(7)
O5 0.021(7) 0.0091(4) 0.0041(3) 0.0001(3) -0.0037(9) -0.0014(7)

loop_
_atom_type_symbol
_atom_type_description
_atom_type_scat_dispersion_real
_atom_type_scat_dispersion_imag
_atom_type_scat_source
O O 0.0056 0.0036 'International Tables Vol C Tables 4.2.6.8 and 6.1.1.4'
Si Si 0.0522 0.0431 'International Tables Vol C Tables 4.2.6.8 and 6.1.1.4'
B B 0.0004 0.0004 'International Tables Vol C Tables 4.2.6.8 and 6.1.1.4'
Ca Ca 0.1611 0.1926 'International Tables Vol C Tables 4.2.6.8 and 6.1.1.4'
H H 0.0000 0.0000 'International Tables Vol C Tables 4.2.6.8 and 6.1.1.4'

loop_
_geom_angle_atom_site_label_1
_geom_angle_atom_site_label_2
_geom_angle_atom_site_label_3
_geom_angle
_geom_angle_site_symmetry_1
_geom_angle_site_symmetry_3
O3 Ca1 O2 62.00(15) 2_655 3_665
O3 Ca1 O3 146.38(9) 2_655 1_455
O2 Ca1 O3 150.83(10) 3_665 1_455
O3 Ca1 O1 145.95(12) 2_655 3_565
O2 Ca1 O1 87.2(2) 3_665 3_565
O3 Ca1 O1 66.70(16) 1_455 3_565
O3 Ca1 O4 90.1(2) 2_655 2
O2 Ca1 O4 142.01(12) 3_665 2
O3 Ca1 O4 63.42(17) 1_455 2
O1 Ca1 O4 108.9(3) 3_565 2
O3 Ca1 O1 110.4(3) 2_655 .
O2 Ca1 O1 66.32(17) 3_665 .
O3 Ca1 O1 89.9(2) 1_455 .
O1 Ca1 O1 64.6(4) 3_565 .
O4 Ca1 O1 151.66(13) 2 .
O3 Ca1 O5 74.8(3) 2_655 3_565
O2 Ca1 O5 74.8(3) 3_665 3_565
O3 Ca1 O5 113.0(3) 1_455 3_565
O1 Ca1 O5 83.82(19) 3_565 3_565
O4 Ca1 O5 73.19(17) 2 3_565
O1 Ca1 O5 129.94(12) . 3_565
O3 Ca1 O5 82.20(18) 2_655 4_566
O2 Ca1 O5 116.5(3) 3_665 4_566
O3 Ca1 O5 74.0(3) 1_455 4_566
O1 Ca1 O5 127.45(13) 3_565 4_566
O4 Ca1 O5 81.3(2) 2 4_566
O1 Ca1 O5 82.34(19) . 4_566
O5 Ca1 O5 145.24(9) 3_565 4_566
O3 Ca1 B1 117.99(18) 2_655 4_466
O2 Ca1 B1 169.7(3) 3_665 4_466
O3 Ca1 B1 32.11(13) 1_455 4_466
O1 Ca1 B1 89.7(2) 3_565 4_466
O4 Ca1 B1 31.49(12) 2 4_466
O1 Ca1 B1 120.82(18) . 4_466
O5 Ca1 B1 95.2(3) 3_565 4_466
O5 Ca1 B1 73.0(3) 4_566 4_466
O3 Ca1 B1 30.96(13) 2_655 3_665
O2 Ca1 B1 31.05(12) 3_665 3_665
O3 Ca1 B1 174.4(3) 1_455 3_665
O1 Ca1 B1 117.05(17) 3_565 3_665
O4 Ca1 B1 117.32(18) 2 3_665
O1 Ca1 B1 88.3(3) . 3_665
O5 Ca1 B1 72.0(3) 3_565 3_665
O5 Ca1 B1 100.5(2) 4_566 3_665
B1 Ca1 B1 147.88(14) 4_466 3_665
O3 Ca1 Si1 172.2(2) 2_655 1_455
O2 Ca1 Si1 123.27(12) 3_665 1_455
O3 Ca1 Si1 29.77(9) 1_455 1_455
O1 Ca1 Si1 36.95(13) 3_565 1_455
O4 Ca1 Si1 82.55(18) 2 1_455
O1 Ca1 Si1 77.4(2) . 1_455
O5 Ca1 Si1 100.5(2) 3_565 1_455
O5 Ca1 Si1 99.09(16) 4_566 1_455
B1 Ca1 Si1 55.66(14) 4_466 1_455
B1 Ca1 Si1 153.91(9) 3_665 1_455
O3 Ca1 Si1 81.55(19) 2_655 3_665
O2 Ca1 Si1 29.80(12) 3_665 3_665
O3 Ca1 Si1 125.48(13) 1_455 3_665
O1 Ca1 Si1 77.1(2) 3_565 3_665
O4 Ca1 Si1 171.10(11) 2 3_665
O1 Ca1 Si1 36.70(13) . 3_665
O5 Ca1 Si1 101.50(16) 3_565 3_665
O5 Ca1 Si1 100.4(2) 4_566 3_665
B1 Ca1 Si1 157.33(9) 4_466 3_665
B1 Ca1 Si1 53.80(15) 3_665 3_665
Si1 Ca1 Si1 105.67(11) 1_455 3_665
O1 Si1 O3 121.4(2) . .
O1 Si1 O2 126.5(2) . .
O3 Si1 O2 109.7(4) . .
O1 Si1 O4 93.5(4) . .
O3 Si1 O4 96.2(3) . .
O2 Si1 O4 96.0(3) . .
O1 Si1 O1 79.5(5) . 3_665
O3 Si1 O1 88.3(3) . 3_665
O2 Si1 O1 87.4(3) . 3_665
O4 Si1 O1 173.0(4) . 3_665
O1 Si1 Si1 43.7(2) . 3_665
O3 Si1 Si1 106.87(12) . 3_665
O2 Si1 Si1 108.81(14) . 3_665
O4 Si1 Si1 137.2(3) . 3_665
O1 Si1 Si1 35.9(3) 3_665 3_665
O1 Si1 Ca1 103.0(2) . 1_655
O3 Si1 Ca1 43.20(18) . 1_655
O2 Si1 Ca1 103.4(3) . 1_655
O4 Si1 Ca1 138.90(12) . 1_655
O1 Si1 Ca1 45.18(14) 3_665 1_655
Si1 Si1 Ca1 68.81(10) 3_665 1_655
O1 Si1 Ca1 104.1(2) . 3_665
O3 Si1 Ca1 106.3(3) . 3_665
O2 Si1 Ca1 42.80(17) . 3_665
O4 Si1 Ca1 137.61(15) . 3_665
O1 Si1 Ca1 44.89(17) 3_665 3_665
Si1 Si1 Ca1 69.33(10) 3_665 3_665
Ca1 Si1 Ca1 74.33(11) 1_655 3_665
O1 Si1 Ca1 36.70(11) . 3_565
O3 Si1 Ca1 157.7(3) . 3_565
O2 Si1 Ca1 92.5(2) . 3_565
O4 Si1 Ca1 83.5(2) . 3_565
O1 Si1 Ca1 90.2(2) 3_665 3_565
Si1 Si1 Ca1 61.67(9) 3_665 3_565
Ca1 Si1 Ca1 130.48(7) 1_655 3_565
Ca1 Si1 Ca1 88.11(13) 3_665 3_565
O1 Si1 Ca1 35.64(13) . .
O3 Si1 Ca1 88.4(3) . .
O2 Si1 Ca1 161.8(2) . .
O4 Si1 Ca1 84.2(2) . .
O1 Si1 Ca1 90.6(2) 3_665 .
Si1 Si1 Ca1 61.54(10) 3_665 .
Ca1 Si1 Ca1 87.80(13) 1_655 .
Ca1 Si1 Ca1 130.87(7) 3_665 .
Ca1 Si1 Ca1 69.36(11) 3_565 .
O1 Si1 Ca1 152.63(13) . 2_645
O3 Si1 Ca1 34.27(15) . 2_645
O2 Si1 Ca1 80.9(2) . 2_645
O4 Si1 Ca1 81.1(2) . 2_645
O1 Si1 Ca1 105.6(3) 3_665 2_645
Si1 Si1 Ca1 135.83(14) 3_665 2_645
Ca1 Si1 Ca1 67.03(9) 1_655 2_645
Ca1 Si1 Ca1 97.69(16) 3_665 2_645
Ca1 Si1 Ca1 162.47(6) 3_565 2_645
Ca1 Si1 Ca1 117.00(8) . 2_645
O1 Si1 Ca1 83.4(3) . 2_545
O3 Si1 Ca1 80.3(3) . 2_545
O2 Si1 Ca1 122.00(18) . 2_545
O4 Si1 Ca1 27.07(13) . 2_545
O1 Si1 Ca1 150.52(18) 3_665 2_545
Si1 Si1 Ca1 122.89(17) 3_665 2_545
Ca1 Si1 Ca1 117.67(8) 1_655 2_545
Ca1 Si1 Ca1 164.55(3) 3_665 2_545
Ca1 Si1 Ca1 90.26(15) 3_565 2_545
Ca1 Si1 Ca1 62.17(9) . 2_545
Ca1 Si1 Ca1 79.74(12) 2_645 2_545
O4 B1 O3 109.9(7) 3_655 4_565
O4 B1 O2 107.2(6) 3_655 .
O3 B1 O2 105.1(6) 4_565 .
O4 B1 O5 113.8(7) 3_655 .
O3 B1 O5 107.4(6) 4_565 .
O2 B1 O5 113.1(6) . .
O4 B1 Ca1 55.2(4) 3_655 4_665
O3 B1 Ca1 55.2(4) 4_565 4_665
O2 B1 Ca1 113.1(8) . 4_665
O5 B1 Ca1 133.6(3) . 4_665
O4 B1 Ca1 121.3(8) 3_655 3_665
O3 B1 Ca1 52.5(3) 4_565 3_665
O2 B1 Ca1 52.6(4) . 3_665
O5 B1 Ca1 124.9(3) . 3_665
Ca1 B1 Ca1 81.4(3) 4_665 3_665
O4 B1 Ca1 87.2(5) 3_655 4_565
O3 B1 Ca1 92.5(4) 4_565 4_565
O2 B1 Ca1 151.2(7) . 4_565
O5 B1 Ca1 38.7(2) . 4_565
Ca1 B1 Ca1 95.59(16) 4_665 4_565
Ca1 B1 Ca1 139.33(17) 3_665 4_565
Si1 O1 Si1 100.5(5) . 3_665
Si1 O1 Ca1 117.87(18) . 3_565
Si1 O1 Ca1 97.87(12) 3_665 3_565
Si1 O1 Ca1 119.62(15) . .
Si1 O1 Ca1 98.42(13) 3_665 .
Ca1 O1 Ca1 115.4(4) 3_565 .
B1 O2 Si1 122.2(8) . .
B1 O2 Ca1 96.4(4) . 3_665
Si1 O2 Ca1 107.39(14) . 3_665
B1 O3 Si1 127.3(8) 4_566 .
B1 O3 Ca1 96.5(3) 4_566 2_645
Si1 O3 Ca1 121.59(15) . 2_645
B1 O3 Ca1 92.7(4) 4_566 1_655
Si1 O3 Ca1 107.03(17) . 1_655
Ca1 O3 Ca1 107.2(4) 2_645 1_655
B1 O4 Si1 122.4(8) 3_655 .
B1 O4 Ca1 93.3(4) 3_655 2_545
Si1 O4 Ca1 132.73(15) . 2_545
B1 O5 Ca1 127.0(3) . 3_565
B1 O5 Ca1 118.4(3) . 4_565
Ca1 O5 Ca1 100.8(3) 3_565 4_565
B1 O5 H 114(7) . .
Ca1 O5 H 96(5) 3_565 .
Ca1 O5 H 94(6) 4_565 .

loop_
_geom_bond_atom_site_label_1
_geom_bond_atom_site_label_2
_geom_bond_distance
_geom_bond_site_symmetry_2
Ca1 O3 2.215(6) 2_655
Ca1 O2 2.216(6) 3_665
Ca1 O3 2.218(6) 1_455
Ca1 O1 2.218(5) 3_565
Ca1 O4 2.219(7) 2
Ca1 O1 2.221(6) .
Ca1 O5 2.298(5) 3_565
Ca1 O5 2.333(5) 4_566
Ca1 B1 2.699(10) 4_466
Ca1 B1 2.774(10) 3_665
Ca1 Si1 3.098(4) 1_455
Ca1 Si1 3.113(4) 3_665
Si1 O1 1.595(9) .
Si1 O3 1.609(5) .
Si1 O2 1.621(6) .
Si1 O4 1.684(6) .
Si1 O1 1.880(6) 3_665
Si1 Si1 2.6771(18) 3_665
Si1 Ca1 3.098(4) 1_655
Si1 Ca1 3.113(4) 3_665
Si1 Ca1 3.282(5) 3_565
Si1 Ca1 3.351(4) 2_645
Si1 Ca1 3.582(5) 2_545
B1 O4 1.412(6) 3_655
B1 O3 1.436(8) 4_565
B1 O2 1.440(7) .
B1 O5 1.453(15) .
B1 Ca1 2.699(10) 4_665
B1 Ca1 2.774(10) 3_665
B1 Ca1 3.283(12) 4_565
O1 Si1 1.880(6) 3_665
O1 Ca1 2.218(5) 3_565
O2 Ca1 2.216(6) 3_665
O3 B1 1.436(8) 4_566
O3 Ca1 2.215(6) 2_645
O3 Ca1 2.218(6) 1_655
O4 B1 1.412(6) 3_655
O4 Ca1 2.219(7) 2_545
O5 Ca1 2.298(5) 3_565
O5 Ca1 2.333(5) 4_565
O5 H 0.90(2) .
